data_1539332
loop_
_publ_author_name
'Wilson, I.'

_publ_section_title
;
 X-ray analysis of potassium perchromate K3 Cr O8 and isomorphous
 compounds
;
_journal_name_full 'Arkiv foer Kemi, Mineralogi och Geologi, B'
_journal_page_first 1
_journal_page_last 7
_journal_volume 15
_journal_year 1942
_chemical_formula_sum 'O8 Rb3 Ta'
_chemical_name_systematic 'Rb3 Ta O8'
_space_group_IT_number 121
_symmetry_space_group_name_Hall 'I -4 2'
_symmetry_space_group_name_H-M 'I -4 2 m'
_cell_angle_alpha 90
_cell_angle_beta 90
_cell_angle_gamma 90
_cell_formula_units_Z 2
_cell_length_a 7.06
_cell_length_b 7.06
_cell_length_c 8.07
_cell_volume 402.238
_citation_journal_id_ASTM ARKGBK
_cod_data_source_file Wilson_ARKGBK_1942_1172.cif
_cod_data_source_block O8Rb3Ta1
_cod_original_cell_volume 402.2378
_cod_original_formula_sum 'O8 Rb3 Ta1'
_cod_database_code 1539332

loop_
_symmetry_equiv_pos_as_xyz
x,y,z
y,-x,-z
-x,-y,z
-y,x,-z
x,-y,-z
-y,-x,z
-x,y,-z
y,x,z
x+1/2,y+1/2,z+1/2
y+1/2,-x+1/2,-z+1/2
-x+1/2,-y+1/2,z+1/2
-y+1/2,x+1/2,-z+1/2
x+1/2,-y+1/2,-z+1/2
-y+1/2,-x+1/2,z+1/2
-x+1/2,y+1/2,-z+1/2
y+1/2,x+1/2,z+1/2

loop_
_atom_site_label
_atom_site_type_symbol
_atom_site_fract_x
_atom_site_fract_y
_atom_site_fract_z
_atom_site_occupancy
_atom_site_U_iso_or_equiv
O1 O 0.136 0.136 0.203 1 0.0
Ta1 Ta 0 0 0 1 0.0
Rb1 Rb 0 0 0.5 1 0.0
O2 O 0.214 0.214 0.058 1 0.0
Rb2 Rb 0 0.5 0.25 1 0.0
